data_4003599
loop_
_publ_author_name
'Sharber, Seth A.'
'Thomas, Samuel W.'

_publ_section_title
;
 Side Chain Regioisomers that Dictate Optical Properties and
 Mechanofluorochromism through Crystal Packing
;
_journal_name_full 'Chemistry of Materials'
_journal_paper_doi 10.1021/acs.chemmater.0c01676
_journal_year 2020
_chemical_formula_sum 'C38 H18 F8 O4'
_chemical_formula_weight 690.52
_space_group_crystal_system triclinic
_space_group_IT_number 2
_space_group_name_Hall '-P 1'
_space_group_name_H-M_alt 'P -1'
_atom_sites_solution_hydrogens geom
_audit_creation_method SHELXL-2014/7
_audit_update_record
;
2017-05-05 # Formatted by publCIF

;
_cell_angle_alpha 101.159(2)
_cell_angle_beta 96.904(2)
_cell_angle_gamma 95.288(2)
_cell_formula_units_Z 1
_cell_length_a 7.7154(7)
_cell_length_b 9.1759(8)
_cell_length_c 11.2358(10)
_cell_measurement_reflns_used 9854
_cell_measurement_temperature 100(2)
_cell_measurement_theta_max 40.85
_cell_measurement_theta_min 3.04
_cell_volume 769.29(12)
_computing_structure_refinement 'SHELXL-2014/7 (Sheldrick, 2014)'
_diffrn_ambient_temperature 100(2)
_diffrn_measured_fraction_theta_full 0.989
_diffrn_measured_fraction_theta_max 0.986
_diffrn_measurement_device_type 'Bruker APEX-II CCD'
_diffrn_measurement_method '\f and \w scans'
_diffrn_radiation_type MoK\a
_diffrn_radiation_wavelength 0.71073
_diffrn_reflns_av_R_equivalents 0.0207
_diffrn_reflns_av_unetI/netI 0.0232
_diffrn_reflns_Laue_measured_fraction_full 0.989
_diffrn_reflns_Laue_measured_fraction_max 0.986
_diffrn_reflns_limit_h_max 14
_diffrn_reflns_limit_h_min -14
_diffrn_reflns_limit_k_max 16
_diffrn_reflns_limit_k_min -16
_diffrn_reflns_limit_l_max 20
_diffrn_reflns_limit_l_min -20
_diffrn_reflns_number 28044
_diffrn_reflns_point_group_measured_fraction_full 0.989
_diffrn_reflns_point_group_measured_fraction_max 0.986
_diffrn_reflns_theta_full 25.242
_diffrn_reflns_theta_max 40.918
_diffrn_reflns_theta_min 3.041
_exptl_absorpt_coefficient_mu 0.129
_exptl_absorpt_correction_type none
_exptl_absorpt_process_details 'SADABS (Sheldrick, 2009)'
_exptl_crystal_colour Violet
_exptl_crystal_density_diffrn 1.491
_exptl_crystal_description Prism
_exptl_crystal_F_000 350
_exptl_crystal_size_max 1.000
_exptl_crystal_size_mid 1.000
_exptl_crystal_size_min 0.500
_exptl_transmission_factor_max 0.9380
_exptl_transmission_factor_min 0.8820
_refine_diff_density_max 0.758
_refine_diff_density_min -0.257
_refine_diff_density_rms 0.083
_refine_ls_extinction_method none
_refine_ls_goodness_of_fit_ref 1.071
_refine_ls_hydrogen_treatment constr
_refine_ls_matrix_type full
_refine_ls_number_parameters 226
_refine_ls_number_reflns 9932
_refine_ls_number_restraints 0
_refine_ls_restrained_S_all 1.071
_refine_ls_R_factor_all 0.0572
_refine_ls_R_factor_gt 0.0459
_refine_ls_shift/su_max 0.001
_refine_ls_shift/su_mean 0.000
_refine_ls_structure_factor_coef Fsqd
_refine_ls_weighting_details 'w=1/[\s^2^(Fo^2^)+(0.0709P)^2^+0.1618P] where P=(Fo^2^+2Fc^2^)/3'
_refine_ls_weighting_scheme calc
_refine_ls_wR_factor_gt 0.1287
_refine_ls_wR_factor_ref 0.1377
_reflns_Friedel_coverage 0.000
_reflns_number_gt 8138
_reflns_number_total 9932
_reflns_threshold_expression 'I > 2\s(I)'
_cod_data_source_file cm0c01676_si_005.cif
_cod_data_source_block SS170504_0m_a
_cod_database_code 4003599
_shelx_shelxl_version_number 2014/7
_shelx_space_group_comment
;
The symmetry employed for this shelxl refinement is uniquely defined
by the following loop, which should always be used as a source of
symmetry information in preference to the above space-group names.
They are only intended as comments.
;
_shelx_estimated_absorpt_t_min 0.882
_shelx_estimated_absorpt_t_max 0.938

loop_
_space_group_symop_operation_xyz
'x, y, z'
'-x, -y, -z'

loop_
_atom_site_label
_atom_site_type_symbol
_atom_site_fract_x
_atom_site_fract_y
_atom_site_fract_z
_atom_site_U_iso_or_equiv
_atom_site_adp_type
_atom_site_occupancy
_atom_site_site_symmetry_order
_atom_site_calc_flag
_atom_site_refinement_flags_posn
_atom_site_refinement_flags_adp
_atom_site_refinement_flags_occupancy
_atom_site_disorder_assembly
_atom_site_disorder_group
C1 C 0.83661(7) 0.54821(6) 0.51238(5) 0.01199(8) Uani 1 1 d . . . . .
H1 H 0.7245 0.5809 0.5206 0.014 Uiso 1 1 calc R U . . .
C2 C 0.84583(7) 0.40496(6) 0.44537(5) 0.01116(8) Uani 1 1 d . . . . .
C3 C 0.98843(7) 0.64557(6) 0.56807(5) 0.01115(8) Uani 1 1 d . . . . .
C21 C 0.67249(7) 0.31545(6) 0.39046(5) 0.01179(8) Uani 1 1 d . . . . .
O21 O 0.53608(6) 0.37089(5) 0.37860(5) 0.01766(9) Uani 1 1 d . . . . .
C22 C 0.51866(8) 0.08013(7) 0.29743(6) 0.01566(10) Uani 1 1 d . . . . .
H22A H 0.4635 0.1248 0.2310 0.019 Uiso 1 1 calc R U . . .
H22B H 0.4360 0.0757 0.3579 0.019 Uiso 1 1 calc R U . . .
O22 O 0.68323(6) 0.16959(5) 0.35614(5) 0.01517(8) Uani 1 1 d . . . . .
C23 C 0.56058(8) -0.07348(6) 0.24618(5) 0.01282(9) Uani 1 1 d . . . . .
C24 C 0.53387(9) -0.19342(7) 0.30325(6) 0.01561(10) Uani 1 1 d . . . . .
F24 F 0.47406(8) -0.16813(6) 0.41232(4) 0.02525(10) Uani 1 1 d . . . . .
C25 C 0.56364(10) -0.33825(7) 0.25437(7) 0.01977(11) Uani 1 1 d . . . . .
H25 H 0.5435 -0.4174 0.2963 0.024 Uiso 1 1 calc R U . . .
C26 C 0.62367(9) -0.36246(8) 0.14219(7) 0.02085(12) Uani 1 1 d . . . . .
F26 F 0.65526(8) -0.50064(6) 0.09059(6) 0.03367(14) Uani 1 1 d . . . . .
C27 C 0.65374(9) -0.24781(8) 0.08046(6) 0.01948(11) Uani 1 1 d . . . . .
F27 F 0.71033(8) -0.27376(8) -0.02904(5) 0.03232(13) Uani 1 1 d . . . . .
C28 C 0.62399(8) -0.10509(7) 0.13450(6) 0.01564(10) Uani 1 1 d . . . . .
F28 F 0.65757(7) 0.00629(6) 0.07575(5) 0.02532(10) Uani 1 1 d . . . . .
C31 C 0.96577(8) 0.78986(6) 0.63515(6) 0.01327(9) Uani 1 1 d . . . . .
C32 C 0.94292(8) 0.91258(6) 0.68935(6) 0.01385(9) Uani 1 1 d . . . . .
C33 C 0.92427(7) 1.06064(6) 0.75164(5) 0.01249(9) Uani 1 1 d . . . . .
C34 C 0.94900(10) 1.18080(7) 0.69266(6) 0.01801(11) Uani 1 1 d . . . . .
H34 H 0.9784 1.1639 0.6118 0.022 Uiso 1 1 calc R U . . .
C35 C 0.93038(11) 1.32491(7) 0.75286(7) 0.02096(12) Uani 1 1 d . . . . .
H35 H 0.9478 1.4064 0.7130 0.025 Uiso 1 1 calc R U . . .
C36 C 0.88644(10) 1.35028(7) 0.87101(7) 0.02025(12) Uani 1 1 d . . . . .
H36 H 0.8722 1.4486 0.9112 0.024 Uiso 1 1 calc R U . . .
C37 C 0.86327(10) 1.23135(8) 0.93033(6) 0.01965(11) Uani 1 1 d . . . . .
H37 H 0.8345 1.2489 1.0114 0.024 Uiso 1 1 calc R U . . .
C38 C 0.88225(9) 1.08680(7) 0.87108(6) 0.01605(10) Uani 1 1 d . . . . .
H38 H 0.8667 1.0059 0.9118 0.019 Uiso 1 1 calc R U . . .

loop_
_atom_site_aniso_label
_atom_site_aniso_U_11
_atom_site_aniso_U_22
_atom_site_aniso_U_33
_atom_site_aniso_U_23
_atom_site_aniso_U_13
_atom_site_aniso_U_12
C1 0.01034(18) 0.00863(17) 0.0164(2) 0.00011(15) 0.00343(16) 0.00130(14)
C2 0.01023(18) 0.00828(17) 0.0145(2) 0.00058(14) 0.00285(15) 0.00087(14)
C3 0.01088(18) 0.00792(17) 0.0143(2) 0.00036(14) 0.00330(15) 0.00133(14)
C21 0.01087(19) 0.00865(17) 0.0153(2) 0.00105(15) 0.00265(15) 0.00054(14)
O21 0.01152(17) 0.01198(17) 0.0284(2) 0.00158(16) 0.00169(16) 0.00267(13)
C22 0.0108(2) 0.01056(19) 0.0227(3) -0.00186(17) 0.00047(18) -0.00028(15)
O22 0.01054(16) 0.00826(15) 0.0240(2) -0.00152(14) 0.00019(14) 0.00013(12)
C23 0.0126(2) 0.00999(19) 0.0144(2) 0.00010(15) 0.00131(16) -0.00035(15)
C24 0.0178(2) 0.0133(2) 0.0145(2) 0.00166(17) 0.00145(18) -0.00062(17)
F24 0.0337(3) 0.0255(2) 0.01676(18) 0.00414(16) 0.00844(17) -0.00113(18)
C25 0.0219(3) 0.0115(2) 0.0246(3) 0.0031(2) -0.0004(2) 0.00112(19)
C26 0.0184(3) 0.0133(2) 0.0263(3) -0.0054(2) -0.0006(2) 0.00360(19)
F26 0.0304(3) 0.0165(2) 0.0464(3) -0.0119(2) 0.0005(2) 0.00810(18)
C27 0.0168(2) 0.0218(3) 0.0166(2) -0.0043(2) 0.00302(19) 0.0022(2)
F27 0.0295(3) 0.0429(3) 0.0203(2) -0.0080(2) 0.01020(19) 0.0043(2)
C28 0.0147(2) 0.0165(2) 0.0150(2) 0.00213(17) 0.00248(17) 0.00019(17)
F28 0.0270(2) 0.0279(2) 0.0243(2) 0.01280(18) 0.00686(17) -0.00037(18)
C31 0.0126(2) 0.00960(18) 0.0168(2) -0.00060(16) 0.00364(16) 0.00190(15)
C32 0.0128(2) 0.01010(19) 0.0175(2) -0.00104(16) 0.00368(17) 0.00174(15)
C33 0.0125(2) 0.00936(18) 0.0145(2) -0.00099(15) 0.00271(16) 0.00182(14)
C34 0.0260(3) 0.0123(2) 0.0160(2) 0.00160(17) 0.0051(2) 0.00310(19)
C35 0.0301(3) 0.0110(2) 0.0212(3) 0.00193(19) 0.0019(2) 0.0041(2)
C36 0.0232(3) 0.0125(2) 0.0218(3) -0.00406(19) 0.0014(2) 0.00436(19)
C37 0.0234(3) 0.0169(2) 0.0165(2) -0.00384(19) 0.0056(2) 0.0033(2)
C38 0.0189(2) 0.0134(2) 0.0152(2) 0.00013(17) 0.00467(18) 0.00160(17)

loop_
_atom_type_symbol
_atom_type_description
_atom_type_scat_dispersion_real
_atom_type_scat_dispersion_imag
_atom_type_scat_source
C C 0.0033 0.0016 'International Tables Vol C Tables 4.2.6.8 and 6.1.1.4'
H H 0.0000 0.0000 'International Tables Vol C Tables 4.2.6.8 and 6.1.1.4'
F F 0.0171 0.0103 'International Tables Vol C Tables 4.2.6.8 and 6.1.1.4'
O O 0.0106 0.0060 'International Tables Vol C Tables 4.2.6.8 and 6.1.1.4'

loop_
_geom_angle_atom_site_label_1
_geom_angle_atom_site_label_2
_geom_angle_atom_site_label_3
_geom_angle
_geom_angle_site_symmetry_1
_geom_angle_site_symmetry_3
_geom_angle_publ_flag
C2 C1 C3 121.88(5) . . ?
C2 C1 H1 119.1 . . ?
C3 C1 H1 119.1 . . ?
C1 C2 C3 119.87(5) . 2_766 ?
C1 C2 C21 115.49(5) . . ?
C3 C2 C21 124.64(5) 2_766 . ?
C1 C3 C2 118.25(5) . 2_766 ?
C1 C3 C31 117.84(5) . . ?
C2 C3 C31 123.92(5) 2_766 . ?
O21 C21 O22 123.55(5) . . ?
O21 C21 C2 123.13(5) . . ?
O22 C21 C2 113.32(5) . . ?
O22 C22 C23 107.43(5) . . ?
O22 C22 H22A 110.2 . . ?
C23 C22 H22A 110.2 . . ?
O22 C22 H22B 110.2 . . ?
C23 C22 H22B 110.2 . . ?
H22A C22 H22B 108.5 . . ?
C21 O22 C22 114.79(5) . . ?
C24 C23 C28 115.88(5) . . ?
C24 C23 C22 123.10(6) . . ?
C28 C23 C22 120.98(6) . . ?
F24 C24 C25 117.86(6) . . ?
F24 C24 C23 118.11(6) . . ?
C25 C24 C23 124.02(6) . . ?
C26 C25 C24 117.13(6) . . ?
C26 C25 H25 121.4 . . ?
C24 C25 H25 121.4 . . ?
F26 C26 C25 119.69(7) . . ?
F26 C26 C27 118.45(7) . . ?
C25 C26 C27 121.86(6) . . ?
F27 C27 C28 120.53(7) . . ?
F27 C27 C26 121.02(6) . . ?
C28 C27 C26 118.45(6) . . ?
F28 C28 C27 118.22(6) . . ?
F28 C28 C23 119.16(6) . . ?
C27 C28 C23 122.62(6) . . ?
C32 C31 C3 178.14(7) . . ?
C31 C32 C33 177.03(6) . . ?
C38 C33 C34 119.63(5) . . ?
C38 C33 C32 120.65(5) . . ?
C34 C33 C32 119.72(5) . . ?
C35 C34 C33 119.86(6) . . ?
C35 C34 H34 120.1 . . ?
C33 C34 H34 120.1 . . ?
C36 C35 C34 120.37(6) . . ?
C36 C35 H35 119.8 . . ?
C34 C35 H35 119.8 . . ?
C35 C36 C37 119.94(6) . . ?
C35 C36 H36 120.0 . . ?
C37 C36 H36 120.0 . . ?
C36 C37 C38 120.14(6) . . ?
C36 C37 H37 119.9 . . ?
C38 C37 H37 119.9 . . ?
C37 C38 C33 120.05(6) . . ?
C37 C38 H38 120.0 . . ?
C33 C38 H38 120.0 . . ?

loop_
_geom_bond_atom_site_label_1
_geom_bond_atom_site_label_2
_geom_bond_distance
_geom_bond_site_symmetry_2
_geom_bond_publ_flag
C1 C2 1.3952(7) . ?
C1 C3 1.4058(8) . ?
C1 H1 0.9500 . ?
C2 C3 1.4148(8) 2_766 ?
C2 C21 1.4990(8) . ?
C3 C2 1.4148(8) 2_766 ?
C3 C31 1.4282(7) . ?
C21 O21 1.2146(7) . ?
C21 O22 1.3324(7) . ?
C22 O22 1.4553(7) . ?
C22 C23 1.4959(8) . ?
C22 H22A 0.9900 . ?
C22 H22B 0.9900 . ?
C23 C24 1.3885(9) . ?
C23 C28 1.3896(9) . ?
C24 F24 1.3470(8) . ?
C24 C25 1.3872(9) . ?
C25 C26 1.3797(11) . ?
C25 H25 0.9500 . ?
C26 F26 1.3452(8) . ?
C26 C27 1.3848(11) . ?
C27 F27 1.3401(8) . ?
C27 C28 1.3848(9) . ?
C28 F28 1.3419(8) . ?
C31 C32 1.2112(8) . ?
C32 C33 1.4312(8) . ?
C33 C38 1.3993(9) . ?
C33 C34 1.4021(9) . ?
C34 C35 1.3925(9) . ?
C34 H34 0.9500 . ?
C35 C36 1.3909(11) . ?
C35 H35 0.9500 . ?
C36 C37 1.3933(11) . ?
C36 H36 0.9500 . ?
C37 C38 1.3933(9) . ?
C37 H37 0.9500 . ?
C38 H38 0.9500 . ?

loop_
_publcif_info_cif.paper_type
?
